data_4074625
loop_
_publ_author_name
'Cortes-Llamas, Sara A.'
'Hern\'andez-P\'erez, Julio M.'
'H\^o, Minhhuy'
'Mu\~noz-Hern\'andez, Miguel-\'Angel'

_publ_section_title
;
 Indazolato Derivatives of Boron, Aluminum, and Gallium:&#x00A0;
 Characterization and Solvent-Dependent Regioisomeric Structures through
 \p&#x2212;\p Interactions in the Solid State
;
_journal_issue 3
_journal_name_full Organometallics
_journal_page_first 588
_journal_paper_doi 10.1021/om0506421
_journal_volume 25
_journal_year 2006
_chemical_formula_moiety '[(h1,h1-ind)(m-Al)Me2]2'
_chemical_formula_sum 'C18 H22 Al2 N4'
_chemical_formula_weight 348.36
_chemical_melting_point '168-169 &#x00B0;C'
_chemical_name_systematic
; 
 ? 
;
_space_group_IT_number 12
_symmetry_cell_setting monoclinic
_symmetry_space_group_name_Hall '-C 2y'
_symmetry_space_group_name_H-M 'C 1 2/m 1'
_atom_sites_solution_hydrogens geom
_atom_sites_solution_primary direct
_atom_sites_solution_secondary difmap
_audit_creation_method SHELXL-97
_cell_angle_alpha 90.00
_cell_angle_beta 111.805(4)
_cell_angle_gamma 90.00
_cell_formula_units_Z 2
_cell_length_a 15.820(4)
_cell_length_b 7.2907(17)
_cell_length_c 8.5398(19)
_cell_measurement_temperature 100(2)
_cell_volume 914.5(4)
_computing_cell_refinement 'Bruker SMART'
_computing_data_collection 'Bruker SMART'
_computing_data_reduction 'Bruker SHELXTL'
_computing_molecular_graphics 'Bruker SHELXTL'
_computing_publication_material 'Bruker SHELXTL'
_computing_structure_refinement 'SHELXL-97 (Sheldrick, 1997)'
_computing_structure_solution 'SHELXS-97 (Sheldrick, 1990)'
_diffrn_ambient_temperature 100(2)
_diffrn_measured_fraction_theta_full 0.982
_diffrn_measured_fraction_theta_max 0.982
_diffrn_measurement_device_type 'CCD area detector'
_diffrn_measurement_method 'phi and omega scans'
_diffrn_radiation_monochromator graphite
_diffrn_radiation_source 'fine-focus sealed tube'
_diffrn_radiation_type MoK\a
_diffrn_radiation_wavelength 0.71073
_diffrn_reflns_av_R_equivalents 0.0356
_diffrn_reflns_av_sigmaI/netI 0.0359
_diffrn_reflns_limit_h_max 18
_diffrn_reflns_limit_h_min -18
_diffrn_reflns_limit_k_max 8
_diffrn_reflns_limit_k_min -8
_diffrn_reflns_limit_l_max 10
_diffrn_reflns_limit_l_min -8
_diffrn_reflns_number 2990
_diffrn_reflns_theta_full 24.98
_diffrn_reflns_theta_max 24.98
_diffrn_reflns_theta_min 2.57
_exptl_absorpt_coefficient_mu 0.166
_exptl_crystal_colour Colorless
_exptl_crystal_density_diffrn 1.265
_exptl_crystal_density_method 'not measured'
_exptl_crystal_description Rectangular
_exptl_crystal_F_000 368
_exptl_crystal_size_max 0.31
_exptl_crystal_size_mid 0.28
_exptl_crystal_size_min 0.24
_refine_diff_density_max 0.553
_refine_diff_density_min -0.268
_refine_diff_density_rms 0.081
_refine_ls_extinction_method none
_refine_ls_goodness_of_fit_ref 1.238
_refine_ls_hydrogen_treatment mixed
_refine_ls_matrix_type full
_refine_ls_number_parameters 71
_refine_ls_number_reflns 861
_refine_ls_number_restraints 0
_refine_ls_restrained_S_all 1.238
_refine_ls_R_factor_all 0.0750
_refine_ls_R_factor_gt 0.0704
_refine_ls_shift/su_max 0.000
_refine_ls_shift/su_mean 0.000
_refine_ls_structure_factor_coef Fsqd
_refine_ls_weighting_details 'calc w=1/[\s^2^(Fo^2^)+(0.0634P)^2^+3.8078P] where P=(Fo^2^+2Fc^2^)/3'
_refine_ls_weighting_scheme calc
_refine_ls_wR_factor_gt 0.1673
_refine_ls_wR_factor_ref 0.1698
_reflns_number_gt 786
_reflns_number_total 861
_reflns_threshold_expression >2sigma(I)
_cod_data_source_file om0506421si20050728_122328.cif
_cod_data_source_block compound_2anti
_cod_depositor_comments
;
The following automatic conversions were performed:

'_symmetry_cell_setting' value 'Monoclinic' changed to 'monoclinic'
according to /home/saulius/struct/CIF-dictionaries/cif_core.dic
dictionary named 'cif_core.dic' version 2.4.1 from 2010-06-29.

Automatic conversion script
Id: cif_fix_values 1715 2011-07-08 13:25:40Z adriana 
;
_cod_original_sg_symbol_H-M C2/m
_cod_database_code 4074625

loop_
_symmetry_equiv_pos_as_xyz
'x, y, z'
'-x, y, -z'
'x+1/2, y+1/2, z'
'-x+1/2, y+1/2, -z'
'-x, -y, -z'
'x, -y, z'
'-x+1/2, -y+1/2, -z'
'x+1/2, -y+1/2, z'

loop_
_atom_site_label
_atom_site_type_symbol
_atom_site_fract_x
_atom_site_fract_y
_atom_site_fract_z
_atom_site_U_iso_or_equiv
_atom_site_adp_type
_atom_site_occupancy
_atom_site_symmetry_multiplicity
_atom_site_calc_flag
_atom_site_refinement_flags
Al1 Al 0.43383(9) 0.0000 0.26552(18) 0.0183(5) Uani 1 2 d S
N2 N 0.5640(3) 0.0000 0.3879(5) 0.0221(10) Uani 1 2 d S
N1 N 0.3877(3) 0.0000 0.4422(5) 0.0200(9) Uani 1 2 d S
C6 C 0.2895(3) 0.0000 0.5783(7) 0.0254(12) Uani 1 2 d S
C4 C 0.1288(3) 0.0000 0.4442(7) 0.0318(13) Uani 1 2 d S
H4 H 0.0711 0.0000 0.4492 0.038 Uiso 1 2 calc SR
C1 C 0.2976(3) 0.0000 0.4203(6) 0.0203(11) Uani 1 2 d S
C3 C 0.1372(3) 0.0000 0.2857(7) 0.0291(13) Uani 1 2 d S
H5 H 0.0848 0.0000 0.1885 0.035 Uiso 1 2 calc SR
C7 C 0.6218(3) 0.0000 0.3067(7) 0.0273(12) Uani 1 2 d S
H7 H 0.6048 0.0000 0.1901 0.033 Uiso 1 2 calc SR
C2 C 0.2202(3) 0.0000 0.2710(7) 0.0271(12) Uani 1 2 d S
H6 H 0.2252 0.0000 0.1659 0.032 Uiso 1 2 calc SR
C5 C 0.2027(4) 0.0000 0.5890(7) 0.0327(13) Uani 1 2 d S
H3 H 0.1965 0.0000 0.6931 0.039 Uiso 1 2 calc SR
C8 C 0.4028(2) 0.2275(5) 0.1380(5) 0.0305(9) Uani 1 1 d .
H8A H 0.3381 0.2335 0.0782 0.046 Uiso 1 1 calc R
H8B H 0.4329 0.2317 0.0589 0.046 Uiso 1 1 calc R
H8C H 0.4222 0.3298 0.2138 0.046 Uiso 1 1 calc R

loop_
_atom_site_aniso_label
_atom_site_aniso_U_11
_atom_site_aniso_U_22
_atom_site_aniso_U_33
_atom_site_aniso_U_23
_atom_site_aniso_U_13
_atom_site_aniso_U_12
Al1 0.0150(7) 0.0211(8) 0.0205(8) 0.000 0.0086(6) 0.000
N2 0.016(2) 0.027(2) 0.022(2) 0.000 0.0058(17) 0.000
N1 0.015(2) 0.024(2) 0.021(2) 0.000 0.0064(16) 0.000
C6 0.023(3) 0.027(3) 0.028(3) 0.000 0.011(2) 0.000
C4 0.017(2) 0.036(3) 0.045(3) 0.000 0.014(2) 0.000
C1 0.016(2) 0.019(3) 0.029(3) 0.000 0.012(2) 0.000
C3 0.016(2) 0.034(3) 0.036(3) 0.000 0.007(2) 0.000
C7 0.022(3) 0.043(3) 0.019(3) 0.000 0.010(2) 0.000
C2 0.022(3) 0.035(3) 0.023(3) 0.000 0.007(2) 0.000
C5 0.026(3) 0.043(4) 0.036(3) 0.000 0.019(2) 0.000
C8 0.0285(19) 0.031(2) 0.036(2) 0.0101(18) 0.0172(16) 0.0060(16)

loop_
_atom_type_symbol
_atom_type_description
_atom_type_scat_dispersion_real
_atom_type_scat_dispersion_imag
_atom_type_scat_source
C C 0.0033 0.0016 'International Tables Vol C Tables 4.2.6.8 and 6.1.1.4'
H H 0.0000 0.0000 'International Tables Vol C Tables 4.2.6.8 and 6.1.1.4'
N N 0.0061 0.0033 'International Tables Vol C Tables 4.2.6.8 and 6.1.1.4'
Al Al 0.0645 0.0514 'International Tables Vol C Tables 4.2.6.8 and 6.1.1.4'

loop_
_geom_angle_atom_site_label_1
_geom_angle_atom_site_label_2
_geom_angle_atom_site_label_3
_geom_angle
_geom_angle_site_symmetry_1
_geom_angle_site_symmetry_3
N1 Al1 N2 102.48(18) . .
N1 Al1 C8 110.65(13) . 6
N2 Al1 C8 107.42(13) . 6
N1 Al1 C8 110.65(13) . .
N2 Al1 C8 107.42(13) . .
C8 Al1 C8 117.1(3) 6 .
C7 N2 N1 109.3(4) . 5_656
C7 N2 Al1 121.1(3) . .
N1 N2 Al1 129.7(3) 5_656 .
N2 N1 C1 106.8(4) 5_656 .
N2 N1 Al1 127.9(3) 5_656 .
C1 N1 Al1 125.3(3) . .
C7 C6 C1 104.6(4) 5_656 .
C7 C6 C5 135.3(5) 5_656 .
C1 C6 C5 120.1(5) . .
C5 C4 C3 121.5(5) . .
N1 C1 C2 129.7(5) . .
N1 C1 C6 109.4(4) . .
C2 C1 C6 120.9(4) . .
C2 C3 C4 121.7(5) . .
N2 C7 C6 109.9(4) . 5_656
C3 C2 C1 117.5(5) . .
C4 C5 C6 118.3(5) . .

loop_
_geom_bond_atom_site_label_1
_geom_bond_atom_site_label_2
_geom_bond_distance
_geom_bond_site_symmetry_2
Al1 N1 1.904(4) .
Al1 N2 1.932(4) .
Al1 C8 1.945(4) 6
Al1 C8 1.945(4) .
N2 C7 1.338(7) .
N2 N1 1.366(6) 5_656
N1 N2 1.366(6) 5_656
N1 C1 1.368(6) .
C6 C7 1.383(7) 5_656
C6 C1 1.402(7) .
C6 C5 1.409(7) .
C4 C5 1.350(8) .
C4 C3 1.408(8) .
C1 C2 1.402(7) .
C3 C2 1.365(7) .
C7 C6 1.383(7) 5_656

loop_
_geom_torsion_atom_site_label_1
_geom_torsion_atom_site_label_2
_geom_torsion_atom_site_label_3
_geom_torsion_atom_site_label_4
_geom_torsion
_geom_torsion_site_symmetry_1
_geom_torsion_site_symmetry_4
N1 Al1 N2 C7 180.0 . .
C8 Al1 N2 C7 63.38(14) 6 .
C8 Al1 N2 C7 -63.38(14) . .
N1 Al1 N2 N1 0.0 . 5_656
C8 Al1 N2 N1 -116.62(14) 6 5_656
C8 Al1 N2 N1 116.62(14) . 5_656
N2 Al1 N1 N2 0.0 . 5_656
C8 Al1 N1 N2 114.27(14) 6 5_656
C8 Al1 N1 N2 -114.27(14) . 5_656
N2 Al1 N1 C1 180.0 . .
C8 Al1 N1 C1 -65.73(14) 6 .
C8 Al1 N1 C1 65.73(14) . .
N2 N1 C1 C2 180.0 5_656 .
Al1 N1 C1 C2 0.0 . .
N2 N1 C1 C6 0.0 5_656 .
Al1 N1 C1 C6 180.0 . .
C7 C6 C1 N1 0.000(1) 5_656 .
C5 C6 C1 N1 180.000(1) . .
C7 C6 C1 C2 180.000(1) 5_656 .
C5 C6 C1 C2 0.000(1) . .
C5 C4 C3 C2 0.000(1) . .
N1 N2 C7 C6 0.0 5_656 5_656
Al1 N2 C7 C6 180.0 . 5_656
C4 C3 C2 C1 0.0 . .
N1 C1 C2 C3 180.0 . .
C6 C1 C2 C3 0.0 . .
C3 C4 C5 C6 0.000(1) . .
C7 C6 C5 C4 180.000(2) 5_656 .
C1 C6 C5 C4 0.000(1) . .
